data_7014581
loop_
_publ_author_name
'Decken, A.'
'Mailman, A.'
'Passmore, J.'
'Rautiainen, J. M.'
'Scherer, W.'
'Scheidt, E.-W.'

_publ_section_title
;
 A prototype hybrid 7\p quinone-fused 1,3,2-dithiazolyl radical.
;
_journal_issue 4
_journal_name_full 'Dalton transactions (Cambridge, England : 2003)'
_journal_page_first 868
_journal_page_last 879
_journal_paper_doi 10.1039/c0dt00967a
_journal_volume 40
_journal_year 2011
_chemical_formula_moiety '2(C10 H4 N O2 S2), 2(As F6), O2 S'
_chemical_formula_sum 'C20 H8 As2 F12 N2 O6 S5'
_chemical_formula_weight 910.42
_space_group_IT_number 14
_symmetry_cell_setting monoclinic
_symmetry_Int_Tables_number 14
_symmetry_space_group_name_Hall '-P 2ybc'
_symmetry_space_group_name_H-M 'P 1 21/c 1'
_atom_sites_solution_hydrogens difmap
_atom_sites_solution_primary direct
_atom_sites_solution_secondary difmap
_audit_creation_method SHELXL-97
_cell_angle_alpha 90.00
_cell_angle_beta 99.503(2)
_cell_angle_gamma 90.00
_cell_formula_units_Z 4
_cell_length_a 13.9040(17)
_cell_length_b 15.1495(18)
_cell_length_c 14.0456(18)
_cell_measurement_reflns_used 5951
_cell_measurement_temperature 198(1)
_cell_measurement_theta_max 25.640
_cell_measurement_theta_min 2.626
_cell_volume 2917.9(6)
_computing_cell_refinement 'Bruker SMART'
_computing_data_collection 'Bruker SMART'
_computing_data_reduction 'Bruker SAINT'
_computing_molecular_graphics 'Bruker SHELXTL'
_computing_publication_material 'Bruker SHELXTL'
_computing_structure_refinement 'SHELXL-97 (Sheldrick, 1997)'
_computing_structure_solution 'SHELXS-97 (Sheldrick, 1990)'
_diffrn_ambient_temperature 198(1)
_diffrn_measured_fraction_theta_full 0.959
_diffrn_measured_fraction_theta_max 0.959
_diffrn_measurement_device_type 'CCD area detector'
_diffrn_measurement_method 'phi and omega scans'
_diffrn_radiation_monochromator graphite
_diffrn_radiation_probe x-ray
_diffrn_radiation_type MoK\a
_diffrn_radiation_wavelength 0.71073
_diffrn_reflns_av_R_equivalents 0.0311
_diffrn_reflns_av_sigmaI/netI 0.0376
_diffrn_reflns_limit_h_max 14
_diffrn_reflns_limit_h_min -16
_diffrn_reflns_limit_k_max 17
_diffrn_reflns_limit_k_min -17
_diffrn_reflns_limit_l_max 16
_diffrn_reflns_limit_l_min -16
_diffrn_reflns_number 14046
_diffrn_reflns_theta_full 24.99
_diffrn_reflns_theta_max 24.99
_diffrn_reflns_theta_min 1.48
_diffrn_source 'fine-focus sealed tube'
_diffrn_source_type 'Bruker AXS SMART1000/P4'
_diffrn_standards_decay_% 0
_diffrn_standards_interval_count 0
_diffrn_standards_interval_time 0
_diffrn_standards_number 0
_exptl_absorpt_coefficient_mu 2.767
_exptl_absorpt_correction_T_max 0.7616
_exptl_absorpt_correction_T_min 0.5392
_exptl_absorpt_correction_type multi-scan
_exptl_absorpt_process_details 'SADABS (Sheldrick, 1997a)'
_exptl_crystal_colour Red
_exptl_crystal_density_diffrn 2.072
_exptl_crystal_density_method 'not measured'
_exptl_crystal_description Irregular
_exptl_crystal_F_000 1776
_exptl_crystal_size_max 0.25
_exptl_crystal_size_mid 0.20
_exptl_crystal_size_min 0.10
_refine_diff_density_max 0.609
_refine_diff_density_min -0.595
_refine_diff_density_rms 0.072
_refine_ls_extinction_method none
_refine_ls_goodness_of_fit_ref 1.068
_refine_ls_hydrogen_treatment refall
_refine_ls_matrix_type full
_refine_ls_number_parameters 456
_refine_ls_number_reflns 4925
_refine_ls_number_restraints 0
_refine_ls_restrained_S_all 1.068
_refine_ls_R_factor_all 0.0425
_refine_ls_R_factor_gt 0.0313
_refine_ls_shift/su_max 0.000
_refine_ls_shift/su_mean 0.000
_refine_ls_structure_factor_coef Fsqd
_refine_ls_weighting_details 'calc w=1/[\s^2^(Fo^2^)+(0.0374P)^2^+2.6027P] where P=(Fo^2^+2Fc^2^)/3'
_refine_ls_weighting_scheme calc
_refine_ls_wR_factor_gt 0.0812
_refine_ls_wR_factor_ref 0.0848
_reflns_number_gt 4047
_reflns_number_total 4925
_reflns_threshold_expression >2\s(I)
_cod_data_source_file C0DT00967A.TXT
_cod_data_source_block JP030443
_cod_original_sg_symbol_H-M 'P 21/c'
_cod_database_code 7014581

loop_
_symmetry_equiv_pos_as_xyz
'x, y, z'
'-x, y+1/2, -z+1/2'
'-x, -y, -z'
'x, -y-1/2, z-1/2'

loop_
_atom_site_label
_atom_site_type_symbol
_atom_site_fract_x
_atom_site_fract_y
_atom_site_fract_z
_atom_site_U_iso_or_equiv
_atom_site_adp_type
_atom_site_occupancy
_atom_site_symmetry_multiplicity
_atom_site_calc_flag
_atom_site_refinement_flags
_atom_site_disorder_assembly
_atom_site_disorder_group
S1 S 0.30298(6) 0.18846(5) 0.43808(6) 0.0296(2) Uani 1 1 d . . .
S2 S 0.43340(6) 0.19367(6) 0.60454(6) 0.0290(2) Uani 1 1 d . . .
N1 N 0.4131(2) 0.20317(18) 0.48950(19) 0.0312(6) Uani 1 1 d . . .
C1 C 0.1476(2) 0.1459(2) 0.5346(2) 0.0263(7) Uani 1 1 d . . .
C2 C 0.2527(2) 0.16689(18) 0.5376(2) 0.0217(7) Uani 1 1 d . . .
C3 C 0.3182(2) 0.16979(18) 0.6210(2) 0.0214(7) Uani 1 1 d . . .
C4 C 0.2900(2) 0.15559(19) 0.7180(2) 0.0225(7) Uani 1 1 d . . .
C5 C 0.1551(3) 0.1164(2) 0.8037(3) 0.0325(8) Uani 1 1 d . . .
C6 C 0.0583(3) 0.0952(3) 0.8051(3) 0.0411(9) Uani 1 1 d . . .
C7 C -0.0071(3) 0.0904(3) 0.7207(3) 0.0441(10) Uani 1 1 d . . .
C8 C 0.0224(3) 0.1070(2) 0.6328(3) 0.0366(8) Uani 1 1 d . . .
C9 C 0.1184(2) 0.1285(2) 0.6296(2) 0.0256(7) Uani 1 1 d . . .
C10 C 0.1863(2) 0.13313(19) 0.7161(2) 0.0247(7) Uani 1 1 d . . .
O1 O 0.09308(17) 0.14366(17) 0.45771(17) 0.0393(6) Uani 1 1 d . . .
O2 O 0.35023(16) 0.16321(15) 0.78980(16) 0.0310(5) Uani 1 1 d . . .
S11 S 0.55797(7) 0.34760(7) 0.39797(7) 0.0414(2) Uani 1 1 d . . .
S12 S 0.71299(7) 0.31702(5) 0.30939(6) 0.0340(2) Uani 1 1 d . . .
N11 N 0.5976(2) 0.32922(18) 0.2996(2) 0.0375(7) Uani 1 1 d . . .
C11 C 0.6755(3) 0.3581(3) 0.5800(3) 0.0471(10) Uani 1 1 d . . .
C12 C 0.6657(2) 0.3457(2) 0.4743(2) 0.0327(8) Uani 1 1 d . . .
C13 C 0.7438(2) 0.32981(19) 0.4298(2) 0.0271(7) Uani 1 1 d . . .
C14 C 0.8454(3) 0.3258(2) 0.4838(2) 0.0303(8) Uani 1 1 d . . .
C15 C 0.9473(3) 0.3399(2) 0.6442(3) 0.0407(9) Uani 1 1 d . . .
C16 C 0.9604(3) 0.3550(3) 0.7419(3) 0.0491(10) Uani 1 1 d . . .
C17 C 0.8811(3) 0.3749(3) 0.7864(3) 0.0462(10) Uani 1 1 d . . .
C18 C 0.7896(3) 0.3774(3) 0.7331(3) 0.0412(9) Uani 1 1 d . . .
C19 C 0.7754(3) 0.3607(2) 0.6345(2) 0.0327(8) Uani 1 1 d . . .
C20 C 0.8557(2) 0.3424(2) 0.5892(2) 0.0284(7) Uani 1 1 d . . .
O11 O 0.6020(2) 0.3628(4) 0.6162(2) 0.1077(16) Uani 1 1 d . . .
O12 O 0.91217(18) 0.30943(17) 0.44106(18) 0.0439(6) Uani 1 1 d . . .
H5 H 0.199(2) 0.117(2) 0.859(3) 0.029(9) Uiso 1 1 d . . .
H6 H 0.041(3) 0.080(3) 0.864(3) 0.062(14) Uiso 1 1 d . . .
H7 H -0.067(3) 0.074(2) 0.721(3) 0.039(10) Uiso 1 1 d . . .
H8 H -0.018(2) 0.107(2) 0.575(3) 0.026(9) Uiso 1 1 d . . .
H15 H 0.996(3) 0.330(3) 0.619(3) 0.045(12) Uiso 1 1 d . . .
H16 H 1.020(3) 0.357(2) 0.777(3) 0.042(11) Uiso 1 1 d . . .
H17 H 0.895(3) 0.388(2) 0.858(3) 0.044(10) Uiso 1 1 d . . .
H18 H 0.741(3) 0.396(2) 0.761(3) 0.043(11) Uiso 1 1 d . . .
As1 As 0.70333(2) 0.08320(2) 0.52469(3) 0.03067(12) Uani 1 1 d . . .
As2 As 0.23108(3) 0.41615(2) 0.60542(3) 0.03122(12) Uani 1 1 d . . .
F1 F 0.6400(2) 0.1438(2) 0.5941(2) 0.0904(10) Uani 1 1 d . . .
F2 F 0.7653(2) 0.02444(15) 0.4512(2) 0.0729(8) Uani 1 1 d . . .
F3 F 0.75249(19) 0.02022(18) 0.62041(19) 0.0719(8) Uani 1 1 d . . .
F4 F 0.61020(17) 0.00955(17) 0.49934(18) 0.0651(7) Uani 1 1 d . . .
F5 F 0.65258(17) 0.14587(13) 0.42698(16) 0.0519(6) Uani 1 1 d . . .
F6 F 0.79706(16) 0.15612(14) 0.5475(2) 0.0674(8) Uani 1 1 d . . .
F7 F 0.31396(16) 0.48877(13) 0.66737(15) 0.0478(6) Uani 1 1 d . . .
F8 F 0.15141(15) 0.34214(13) 0.54266(16) 0.0468(5) Uani 1 1 d . . .
F9 F 0.21554(19) 0.48596(13) 0.50831(16) 0.0596(7) Uani 1 1 d . . .
F10 F 0.32420(16) 0.36562(13) 0.56058(18) 0.0497(6) Uani 1 1 d . . .
F11 F 0.24855(19) 0.34565(14) 0.70164(16) 0.0566(6) Uani 1 1 d . . .
F12 F 0.13933(19) 0.46852(17) 0.6486(2) 0.0725(8) Uani 1 1 d . . .
S20 S 0.47728(7) 0.43653(7) 0.80596(7) 0.0390(2) Uani 1 1 d . . .
O21 O 0.5377(2) 0.49820(18) 0.7701(2) 0.0648(9) Uani 1 1 d . . .
O22 O 0.4743(2) 0.34912(18) 0.7754(2) 0.0608(8) Uani 1 1 d . . .

loop_
_atom_site_aniso_label
_atom_site_aniso_U_11
_atom_site_aniso_U_22
_atom_site_aniso_U_33
_atom_site_aniso_U_23
_atom_site_aniso_U_13
_atom_site_aniso_U_12
S1 0.0364(5) 0.0330(4) 0.0209(4) 0.0020(3) 0.0090(4) 0.0003(4)
S2 0.0244(4) 0.0368(4) 0.0273(5) 0.0032(4) 0.0088(3) -0.0001(4)
N1 0.0362(16) 0.0340(15) 0.0260(15) 0.0021(12) 0.0125(12) 0.0005(13)
C1 0.0255(17) 0.0250(16) 0.0282(19) 0.0010(14) 0.0037(15) 0.0004(14)
C2 0.0295(17) 0.0156(14) 0.0209(16) 0.0000(12) 0.0070(14) 0.0038(13)
C3 0.0233(16) 0.0189(15) 0.0233(17) 0.0004(12) 0.0082(13) 0.0022(12)
C4 0.0267(17) 0.0210(15) 0.0204(17) -0.0003(13) 0.0061(14) 0.0012(13)
C5 0.035(2) 0.0368(19) 0.028(2) 0.0029(15) 0.0117(17) 0.0002(16)
C6 0.043(2) 0.047(2) 0.038(2) 0.0053(18) 0.0215(19) 0.0011(18)
C7 0.024(2) 0.056(3) 0.056(3) 0.008(2) 0.0165(19) -0.0008(18)
C8 0.0274(19) 0.042(2) 0.039(2) 0.0025(17) 0.0024(17) -0.0007(16)
C9 0.0257(17) 0.0232(16) 0.0288(18) -0.0011(13) 0.0074(14) 0.0031(13)
C10 0.0253(17) 0.0220(16) 0.0280(18) 0.0002(13) 0.0079(14) 0.0022(13)
O1 0.0308(13) 0.0568(16) 0.0277(14) 0.0010(12) -0.0032(11) -0.0016(12)
O2 0.0297(13) 0.0408(13) 0.0224(12) 0.0009(10) 0.0041(10) 0.0005(11)
S11 0.0325(5) 0.0560(6) 0.0341(5) 0.0006(4) 0.0011(4) -0.0096(4)
S12 0.0488(6) 0.0292(4) 0.0235(4) -0.0025(3) 0.0049(4) -0.0003(4)
N11 0.0476(19) 0.0336(15) 0.0289(16) 0.0024(13) -0.0007(14) -0.0059(14)
C11 0.036(2) 0.077(3) 0.031(2) -0.009(2) 0.0140(17) -0.007(2)
C12 0.0298(18) 0.0391(19) 0.0294(19) 0.0025(15) 0.0056(15) -0.0094(16)
C13 0.0396(19) 0.0198(15) 0.0226(17) 0.0016(13) 0.0068(15) -0.0054(14)
C14 0.036(2) 0.0246(16) 0.0309(19) 0.0028(14) 0.0075(16) -0.0032(15)
C15 0.038(2) 0.038(2) 0.044(2) 0.0020(18) 0.0021(19) 0.0008(18)
C16 0.051(3) 0.052(2) 0.038(2) -0.0005(19) -0.011(2) -0.002(2)
C17 0.068(3) 0.042(2) 0.026(2) 0.0004(17) -0.002(2) -0.010(2)
C18 0.054(3) 0.043(2) 0.028(2) -0.0003(17) 0.0125(19) -0.010(2)
C19 0.038(2) 0.0349(19) 0.0264(19) -0.0004(15) 0.0078(15) -0.0077(16)
C20 0.0354(19) 0.0243(16) 0.0244(17) 0.0029(13) 0.0017(15) -0.0067(14)
O11 0.0440(19) 0.236(5) 0.048(2) -0.041(3) 0.0227(16) -0.014(3)
O12 0.0385(15) 0.0585(17) 0.0378(15) -0.0049(13) 0.0152(12) 0.0001(13)
As1 0.0255(2) 0.0345(2) 0.0328(2) -0.00016(15) 0.00717(15) -0.00211(14)
As2 0.0384(2) 0.02309(19) 0.0309(2) -0.00397(14) 0.00210(16) 0.00236(15)
F1 0.0713(18) 0.147(3) 0.0566(17) -0.0293(18) 0.0227(14) 0.0400(19)
F2 0.098(2) 0.0397(13) 0.097(2) -0.0040(13) 0.0611(17) 0.0124(13)
F3 0.0640(17) 0.0810(18) 0.0613(17) 0.0290(14) -0.0170(13) -0.0097(14)
F4 0.0508(14) 0.0762(17) 0.0633(16) 0.0235(14) -0.0054(12) -0.0304(13)
F5 0.0666(15) 0.0377(12) 0.0466(14) 0.0069(10) -0.0044(11) -0.0045(11)
F6 0.0380(13) 0.0355(12) 0.120(2) 0.0029(13) -0.0130(14) -0.0076(10)
F7 0.0611(14) 0.0298(10) 0.0453(13) -0.0019(9) -0.0127(11) -0.0034(10)
F8 0.0419(12) 0.0392(11) 0.0568(14) -0.0133(10) 0.0004(10) -0.0033(10)
F9 0.100(2) 0.0298(11) 0.0399(13) 0.0037(10) -0.0154(13) -0.0023(12)
F10 0.0468(13) 0.0355(12) 0.0711(16) -0.0071(11) 0.0229(12) 0.0007(10)
F11 0.0898(18) 0.0412(12) 0.0377(13) 0.0066(10) 0.0073(12) -0.0103(12)
F12 0.0618(16) 0.0692(17) 0.090(2) -0.0340(15) 0.0233(14) 0.0150(14)
S20 0.0382(5) 0.0456(5) 0.0331(5) 0.0021(4) 0.0057(4) 0.0016(4)
O21 0.069(2) 0.0440(16) 0.081(2) 0.0143(16) 0.0133(17) -0.0120(15)
O22 0.071(2) 0.0412(16) 0.067(2) 0.0061(15) 0.0022(16) -0.0012(15)

loop_
_atom_type_symbol
_atom_type_description
_atom_type_scat_dispersion_real
_atom_type_scat_dispersion_imag
_atom_type_scat_source
C C 0.0033 0.0016 'International Tables Vol C Tables 4.2.6.8 and 6.1.1.4'
H H 0.0000 0.0000 'International Tables Vol C Tables 4.2.6.8 and 6.1.1.4'
N N 0.0061 0.0033 'International Tables Vol C Tables 4.2.6.8 and 6.1.1.4'
O O 0.0106 0.0060 'International Tables Vol C Tables 4.2.6.8 and 6.1.1.4'
F F 0.0171 0.0103 'International Tables Vol C Tables 4.2.6.8 and 6.1.1.4'
S S 0.1246 0.1234 'International Tables Vol C Tables 4.2.6.8 and 6.1.1.4'
As As 0.0499 2.0058 'International Tables Vol C Tables 4.2.6.8 and 6.1.1.4'

loop_
_geom_angle_atom_site_label_1
_geom_angle_atom_site_label_2
_geom_angle_atom_site_label_3
_geom_angle
_geom_angle_site_symmetry_1
_geom_angle_site_symmetry_3
_geom_angle_publ_flag
N1 S1 C2 98.59(15) . . ?
N1 S2 C3 98.27(15) . . ?
S1 N1 S2 116.11(17) . . ?
O1 C1 C9 125.0(3) . . ?
O1 C1 C2 119.8(3) . . ?
C9 C1 C2 115.2(3) . . ?
C3 C2 C1 123.1(3) . . ?
C3 C2 S1 113.2(2) . . ?
C1 C2 S1 123.7(2) . . ?
C2 C3 C4 122.7(3) . . ?
C2 C3 S2 113.8(2) . . ?
C4 C3 S2 123.5(2) . . ?
O2 C4 C10 125.3(3) . . ?
O2 C4 C3 119.9(3) . . ?
C10 C4 C3 114.8(3) . . ?
C6 C5 C10 119.9(4) . . ?
C6 C5 H5 120(2) . . ?
C10 C5 H5 120(2) . . ?
C7 C6 C5 120.4(4) . . ?
C7 C6 H6 122(3) . . ?
C5 C6 H6 118(3) . . ?
C6 C7 C8 120.6(4) . . ?
C6 C7 H7 120(3) . . ?
C8 C7 H7 119(3) . . ?
C9 C8 C7 120.1(4) . . ?
C9 C8 H8 116(2) . . ?
C7 C8 H8 124(2) . . ?
C8 C9 C10 119.7(3) . . ?
C8 C9 C1 118.7(3) . . ?
C10 C9 C1 121.6(3) . . ?
C5 C10 C9 119.4(3) . . ?
C5 C10 C4 118.1(3) . . ?
C9 C10 C4 122.5(3) . . ?
N11 S11 C12 98.61(17) . . ?
N11 S12 C13 99.10(16) . . ?
S11 N11 S12 115.58(18) . . ?
O11 C11 C19 124.6(4) . . ?
O11 C11 C12 118.8(4) . . ?
C19 C11 C12 116.6(3) . . ?
C13 C12 C11 122.3(3) . . ?
C13 C12 S11 113.7(3) . . ?
C11 C12 S11 124.0(3) . . ?
C12 C13 C14 122.4(3) . . ?
C12 C13 S12 113.0(3) . . ?
C14 C13 S12 124.6(3) . . ?
O12 C14 C20 125.0(3) . . ?
O12 C14 C13 119.7(3) . . ?
C20 C14 C13 115.3(3) . . ?
C16 C15 C20 120.9(4) . . ?
C16 C15 H15 119(3) . . ?
C20 C15 H15 120(3) . . ?
C15 C16 C17 120.2(4) . . ?
C15 C16 H16 121(3) . . ?
C17 C16 H16 118(3) . . ?
C18 C17 C16 119.8(4) . . ?
C18 C17 H17 123(2) . . ?
C16 C17 H17 117(2) . . ?
C17 C18 C19 120.5(4) . . ?
C17 C18 H18 119(3) . . ?
C19 C18 H18 120(3) . . ?
C18 C19 C20 119.7(3) . . ?
C18 C19 C11 119.3(3) . . ?
C20 C19 C11 120.9(3) . . ?
C15 C20 C19 118.9(3) . . ?
C15 C20 C14 118.8(3) . . ?
C19 C20 C14 122.3(3) . . ?
F1 As1 F3 91.65(15) . . ?
F1 As1 F6 89.72(15) . . ?
F3 As1 F6 91.17(13) . . ?
F1 As1 F2 177.87(15) . . ?
F3 As1 F2 90.49(14) . . ?
F6 As1 F2 90.28(14) . . ?
F1 As1 F4 91.47(16) . . ?
F3 As1 F4 89.43(12) . . ?
F6 As1 F4 178.65(14) . . ?
F2 As1 F4 88.51(14) . . ?
F1 As1 F5 88.63(14) . . ?
F3 As1 F5 179.23(12) . . ?
F6 As1 F5 89.55(12) . . ?
F2 As1 F5 89.24(13) . . ?
F4 As1 F5 89.84(11) . . ?
F12 As2 F11 91.51(14) . . ?
F12 As2 F10 178.65(13) . . ?
F11 As2 F10 89.66(12) . . ?
F12 As2 F9 89.58(14) . . ?
F11 As2 F9 178.90(13) . . ?
F10 As2 F9 89.24(12) . . ?
F12 As2 F8 91.69(12) . . ?
F11 As2 F8 89.61(11) . . ?
F10 As2 F8 88.98(10) . . ?
F9 As2 F8 90.49(11) . . ?
F12 As2 F7 90.03(12) . . ?
F11 As2 F7 90.22(10) . . ?
F10 As2 F7 89.31(11) . . ?
F9 As2 F7 89.65(10) . . ?
F8 As2 F7 178.28(11) . . ?
O22 S20 O21 120.8(2) . . ?

loop_
_geom_bond_atom_site_label_1
_geom_bond_atom_site_label_2
_geom_bond_distance
_geom_bond_site_symmetry_2
_geom_bond_publ_flag
S1 N1 1.597(3) . ?
S1 C2 1.695(3) . ?
S2 N1 1.600(3) . ?
S2 C3 1.695(3) . ?
C1 O1 1.213(4) . ?
C1 C9 1.480(4) . ?
C1 C2 1.489(4) . ?
C2 C3 1.361(4) . ?
C3 C4 1.494(4) . ?
C4 O2 1.205(4) . ?
C4 C10 1.478(4) . ?
C5 C6 1.388(5) . ?
C5 C10 1.392(5) . ?
C5 H5 0.91(3) . ?
C6 C7 1.372(6) . ?
C6 H6 0.92(5) . ?
C7 C8 1.387(6) . ?
C7 H7 0.87(4) . ?
C8 C9 1.383(5) . ?
C8 H8 0.91(3) . ?
C9 C10 1.412(4) . ?
S11 N11 1.594(3) . ?
S11 C12 1.692(3) . ?
S12 N11 1.598(3) . ?
S12 C13 1.686(3) . ?
C11 O11 1.216(5) . ?
C11 C19 1.471(5) . ?
C11 C12 1.481(5) . ?
C12 C13 1.361(5) . ?
C13 C14 1.490(5) . ?
C14 O12 1.211(4) . ?
C14 C20 1.485(5) . ?
C15 C16 1.374(6) . ?
C15 C20 1.377(5) . ?
C15 H15 0.83(4) . ?
C16 C17 1.387(6) . ?
C16 H16 0.89(4) . ?
C17 C18 1.366(6) . ?
C17 H17 1.01(4) . ?
C18 C19 1.390(5) . ?
C18 H18 0.89(4) . ?
C19 C20 1.401(5) . ?
As1 F1 1.688(2) . ?
As1 F3 1.698(2) . ?
As1 F6 1.698(2) . ?
As1 F2 1.701(2) . ?
As1 F4 1.702(2) . ?
As1 F5 1.721(2) . ?
As2 F12 1.697(2) . ?
As2 F11 1.708(2) . ?
As2 F10 1.711(2) . ?
As2 F9 1.711(2) . ?
As2 F8 1.714(2) . ?
As2 F7 1.722(2) . ?
S20 O22 1.391(3) . ?
S20 O21 1.404(3) . ?
